data_2016602
loop_
_publ_author_name
'Helliwell, Madeleine'
'Liaaen-Jensen, Synn\/ove'
'Wilkinson, James'

_publ_section_title
;
 Two polymorphs of 20-desmethyl-\b-carotene
;
_journal_coeditor_code JZ3128
_journal_issue 5
_journal_name_full 'Acta Crystallographica Section C'
_journal_page_first o252
_journal_page_last o256
_journal_paper_doi 10.1107/S0108270108007816
_journal_volume 64
_journal_year 2008
_chemical_formula_iupac 'C39 H54'
_chemical_formula_moiety 'C39 H54'
_chemical_formula_sum 'C39 H54'
_chemical_formula_weight 522.82
_chemical_name_common 20-Desmethyl-\b-carotene
_chemical_name_systematic
;
20-nor-\b,\b-carotene
;
_space_group_IT_number 4
_symmetry_cell_setting monoclinic
_symmetry_space_group_name_Hall 'P 2yb'
_symmetry_space_group_name_H-M 'P 1 21 1'
_atom_sites_solution_hydrogens geom
_atom_sites_solution_primary direct
_atom_sites_solution_secondary difmap
_audit_creation_method SHELXL97
_cell_angle_alpha 90.00
_cell_angle_beta 93.733(3)
_cell_angle_gamma 90.00
_cell_formula_units_Z 2
_cell_length_a 9.442(2)
_cell_length_b 7.6914(16)
_cell_length_c 23.090(5)
_cell_measurement_reflns_used 879
_cell_measurement_temperature 100(2)
_cell_measurement_theta_max 23.42
_cell_measurement_theta_min 2.16
_cell_volume 1673.3(6)
_computing_cell_refinement 'SMART (Bruker, 2001)'
_computing_data_collection 'SMART (Bruker, 2001)'
_computing_data_reduction 'SMART (Bruker, 2001)'
_computing_molecular_graphics 'SHELXTL (Bruker, 2001)'
_computing_publication_material 'SHELXTL (Bruker, 2001)'
_computing_structure_refinement 'SHELXL97 (Sheldrick, 2008)'
_computing_structure_solution 'SHELXS97 (Sheldrick, 2008)'
_diffrn_ambient_temperature 100(2)
_diffrn_measured_fraction_theta_full 0.998
_diffrn_measured_fraction_theta_max 0.998
_diffrn_measurement_device_type 'Bruker SMART CCD area-detector'
_diffrn_measurement_method '\f and \w'
_diffrn_radiation_monochromator graphite
_diffrn_radiation_source 'fine-focus sealed tube'
_diffrn_radiation_type MoK\a
_diffrn_radiation_wavelength 0.71073
_diffrn_reflns_av_R_equivalents 0.0850
_diffrn_reflns_av_sigmaI/netI 0.1537
_diffrn_reflns_limit_h_max 11
_diffrn_reflns_limit_h_min -11
_diffrn_reflns_limit_k_max 6
_diffrn_reflns_limit_k_min -9
_diffrn_reflns_limit_l_max 24
_diffrn_reflns_limit_l_min -27
_diffrn_reflns_number 8554
_diffrn_reflns_theta_full 25.03
_diffrn_reflns_theta_max 25.03
_diffrn_reflns_theta_min 1.77
_exptl_absorpt_coefficient_mu 0.058
_exptl_absorpt_correction_type none
_exptl_crystal_colour orange
_exptl_crystal_density_diffrn 1.038
_exptl_crystal_density_method 'not measured'
_exptl_crystal_description plate
_exptl_crystal_F_000 576
_exptl_crystal_size_max 0.40
_exptl_crystal_size_mid 0.22
_exptl_crystal_size_min 0.05
_refine_diff_density_max 0.149
_refine_diff_density_min -0.153
_refine_ls_extinction_coef 0.0090(11)
_refine_ls_extinction_expression Fc^*^=kFc[1+0.001xFc^2^\l^3^/sin(2\q)]^-1/4^
_refine_ls_extinction_method 'SHELXL97 (Sheldrick, 2008)'
_refine_ls_goodness_of_fit_ref 0.853
_refine_ls_hydrogen_treatment constr
_refine_ls_matrix_type full
_refine_ls_number_parameters 373
_refine_ls_number_reflns 3195
_refine_ls_number_restraints 1
_refine_ls_restrained_S_all 0.853
_refine_ls_R_factor_all 0.1359
_refine_ls_R_factor_gt 0.0579
_refine_ls_shift/su_max 0.000
_refine_ls_shift/su_mean 0.000
_refine_ls_structure_factor_coef Fsqd
_refine_ls_weighting_details 'calc w = 1/[\s^2^(Fo^2^)+(0.0379P)^2^] where P=(Fo^2^+2Fc^2^)/3'
_refine_ls_weighting_scheme calc
_refine_ls_wR_factor_gt 0.0964
_refine_ls_wR_factor_ref 0.1115
_reflns_number_gt 1530
_reflns_number_total 3196
_reflns_threshold_expression I>2\s(I)
_cod_data_source_file jz3128.cif
_cod_data_source_block I-P21
_cod_original_sg_symbol_Hall P2yb
_cod_original_sg_symbol_H-M P21
_cod_database_code 2016602
_cod_database_fobs_code 2016602

loop_
_symmetry_equiv_pos_as_xyz
'x, y, z'
'-x, y+1/2, -z'

loop_
_atom_site_type_symbol
_atom_site_label
_atom_site_fract_x
_atom_site_fract_y
_atom_site_fract_z
_atom_site_U_iso_or_equiv
_atom_site_adp_type
_atom_site_calc_flag
_atom_site_refinement_flags
_atom_site_occupancy
_atom_site_disorder_assembly
_atom_site_disorder_group
C C1 1.2631(5) 0.8976(7) 0.4236(2) 0.0352(14) Uani d . 1 . .
C C2 1.3194(6) 0.9956(7) 0.4784(2) 0.0498(18) Uani d . 1 . .
H H2A 1.3120 0.9196 0.5126 0.060 Uiso calc R 1 . .
H H2B 1.4209 1.0235 0.4751 0.060 Uiso calc R 1 . .
C C3 1.2382(6) 1.1621(7) 0.4872(2) 0.0515(17) Uani d . 1 . .
H H3A 1.2720 1.2173 0.5243 0.062 Uiso calc R 1 . .
H H3B 1.1357 1.1365 0.4887 0.062 Uiso calc R 1 . .
C C4 1.2619(5) 1.2840(7) 0.43679(19) 0.0432(16) Uani d . 1 . .
H H4A 1.3585 1.3341 0.4420 0.052 Uiso calc R 1 . .
H H4B 1.1931 1.3810 0.4372 0.052 Uiso calc R 1 . .
C C5 1.2456(5) 1.1928(8) 0.3779(2) 0.0340(15) Uani d . 1 . .
C C6 1.2409(5) 1.0230(8) 0.3725(2) 0.0331(15) Uani d . 1 . .
C C7 1.2107(5) 0.9344(8) 0.3151(2) 0.0387(15) Uani d . 1 . .
H H7 1.2759 0.8488 0.3039 0.046 Uiso calc R 1 . .
C C8 1.0987(5) 0.9679(7) 0.2791(2) 0.0309(13) Uani d . 1 . .
H H8 1.0380 1.0589 0.2902 0.037 Uiso calc R 1 . .
C C9 1.0589(6) 0.8809(7) 0.2249(2) 0.0364(15) Uani d . 1 . .
C C10 0.9338(5) 0.9239(8) 0.1972(2) 0.0386(15) Uani d . 1 . .
H H10 0.8843 1.0157 0.2146 0.046 Uiso calc R 1 . .
C C11 0.8639(5) 0.8532(7) 0.1456(2) 0.0408(16) Uani d . 1 . .
H H11 0.9117 0.7673 0.1246 0.049 Uiso calc R 1 . .
C C12 0.7330(5) 0.9032(7) 0.1255(2) 0.0420(16) Uani d . 1 B .
H H12 0.6929 0.9982 0.1450 0.050 Uiso calc R 1 . .
C C13 0.6466(6) 0.8295(8) 0.0777(2) 0.0407(16) Uani d . 1 . .
H H13 0.6858 0.7437 0.0538 0.049 Uiso calc PR 0.42(6) A 2
C C14 0.5128(6) 0.8804(8) 0.0667(2) 0.0465(17) Uani d . 1 B .
H H14 0.4789 0.9704 0.0904 0.056 Uiso calc R 1 . .
C C15 0.4147(6) 0.8108(9) 0.0220(2) 0.062(2) Uani d . 1 . .
H H15 0.4478 0.7222 -0.0024 0.075 Uiso calc R 1 B .
C C16 1.3780(5) 0.7607(7) 0.4123(2) 0.0483(16) Uani d . 1 . .
H H16D 1.4055 0.6992 0.4485 0.072 Uiso calc R 1 . .
H H16E 1.4613 0.8189 0.3980 0.072 Uiso calc R 1 . .
H H16F 1.3402 0.6773 0.3832 0.072 Uiso calc R 1 . .
C C17 1.1263(5) 0.8026(7) 0.4338(2) 0.0450(16) Uani d . 1 . .
H H17D 1.1440 0.7158 0.4644 0.068 Uiso calc R 1 . .
H H17E 1.0913 0.7445 0.3979 0.068 Uiso calc R 1 . .
H H17F 1.0552 0.8861 0.4455 0.068 Uiso calc R 1 . .
C C18 1.2359(5) 1.3246(7) 0.32914(19) 0.0381(15) Uani d . 1 . .
H H18A 1.2311 1.2639 0.2918 0.057 Uiso calc R 1 . .
H H18B 1.3200 1.3996 0.3321 0.057 Uiso calc R 1 . .
H H18C 1.1505 1.3957 0.3320 0.057 Uiso calc R 1 . .
C C19 1.1552(5) 0.7397(8) 0.2040(2) 0.0558(18) Uani d . 1 . .
H H19A 1.1215 0.7034 0.1648 0.084 Uiso calc R 1 . .
H H19B 1.1542 0.6398 0.2303 0.084 Uiso calc R 1 . .
H H19C 1.2522 0.7846 0.2033 0.084 Uiso calc R 1 . .
C C20 0.7140(11) 0.7184(16) 0.0416(5) 0.051(4) Uani d P 0.50 B 1
H H20A 0.6501 0.6907 0.0077 0.077 Uiso calc PR 0.50 B 1
H H20B 0.7400 0.6111 0.0625 0.077 Uiso calc PR 0.50 B 1
H H20C 0.7998 0.7744 0.0288 0.077 Uiso calc PR 0.50 B 1
C C1A -0.7527(5) 0.8309(7) -0.3307(2) 0.0355(15) Uani d . 1 . .
C C2A -0.8418(5) 0.7506(7) -0.3815(2) 0.0357(14) Uani d . 1 . .
H H2C -0.9337 0.7118 -0.3676 0.043 Uiso calc R 1 . .
H H2D -0.8618 0.8406 -0.4115 0.043 Uiso calc R 1 . .
C C3A -0.7699(5) 0.5980(8) -0.4084(2) 0.0433(15) Uani d . 1 . .
H H3C -0.6776 0.6347 -0.4223 0.052 Uiso calc R 1 . .
H H3D -0.8299 0.5535 -0.4419 0.052 Uiso calc R 1 . .
C C4A -0.7469(5) 0.4551(8) -0.3624(2) 0.0419(15) Uani d . 1 . .
H H4C -0.8395 0.4026 -0.3548 0.050 Uiso calc R 1 . .
H H4D -0.6863 0.3627 -0.3776 0.050 Uiso calc R 1 . .
C C5A -0.6774(5) 0.5247(8) -0.3062(2) 0.0373(15) Uani d . 1 . .
C C6A -0.6775(5) 0.6913(7) -0.2923(2) 0.0313(14) Uani d . 1 . .
C C7A -0.6060(5) 0.7632(7) -0.2379(2) 0.0349(14) Uani d . 1 . .
H H7A -0.6592 0.8419 -0.2162 0.042 Uiso calc R 1 . .
C C8A -0.4733(5) 0.7269(7) -0.2167(2) 0.0328(14) Uani d . 1 . .
H H8A -0.4217 0.6428 -0.2369 0.039 Uiso calc R 1 . .
C C9A -0.4030(5) 0.8051(7) -0.1659(2) 0.0346(15) Uani d . 1 . .
C C10A -0.2658(5) 0.7673(7) -0.1514(2) 0.0377(15) Uani d . 1 . .
H H10A -0.2221 0.6857 -0.1755 0.045 Uiso calc R 1 . .
C C11A -0.1786(6) 0.8365(8) -0.1037(2) 0.0548(19) Uani d . 1 . .
H H11A -0.2195 0.9197 -0.0794 0.066 Uiso calc R 1 . .
C C12A -0.0423(6) 0.7910(9) -0.0913(3) 0.072(2) Uani d . 1 C .
H H12A -0.0027 0.7080 -0.1161 0.087 Uiso calc R 1 . .
C C13A 0.0487(7) 0.8564(10) -0.0439(3) 0.082(3) Uani d . 1 . .
H H13A 0.0125 0.9430 -0.0195 0.099 Uiso calc PR 0.58(6) A 1
C C14A 0.1829(7) 0.8008(10) -0.0325(3) 0.083(3) Uani d . 1 B .
H H14A 0.2162 0.7118 -0.0567 0.100 Uiso calc R 1 . .
C C15A 0.2797(7) 0.8637(10) 0.0129(3) 0.086(3) Uani d . 1 B .
H H15A 0.2460 0.9490 0.0384 0.103 Uiso calc R 1 . .
C C16A -0.6384(5) 0.9487(8) -0.3548(2) 0.0409(15) Uani d . 1 . .
H H16A -0.6842 1.0440 -0.3770 0.061 Uiso calc R 1 . .
H H16B -0.5802 0.8805 -0.3801 0.061 Uiso calc R 1 . .
H H16C -0.5780 0.9965 -0.3225 0.061 Uiso calc R 1 . .
C C17A -0.8508(5) 0.9444(7) -0.2955(2) 0.0404(15) Uani d . 1 . .
H H17A -0.9213 0.8705 -0.2783 0.061 Uiso calc R 1 . .
H H17B -0.8993 1.0300 -0.3213 0.061 Uiso calc R 1 . .
H H17C -0.7941 1.0050 -0.2647 0.061 Uiso calc R 1 . .
C C18A -0.6109(5) 0.3801(7) -0.2692(2) 0.0403(16) Uani d . 1 . .
H H18D -0.5819 0.4253 -0.2306 0.060 Uiso calc R 1 . .
H H18E -0.5276 0.3349 -0.2875 0.060 Uiso calc R 1 . .
H H18F -0.6801 0.2863 -0.2657 0.060 Uiso calc R 1 . .
C C19A -0.4865(5) 0.9361(8) -0.1331(2) 0.0542(18) Uani d . 1 . .
H H19D -0.5110 1.0356 -0.1583 0.081 Uiso calc R 1 . .
H H19E -0.4288 0.9759 -0.0988 0.081 Uiso calc R 1 . .
H H19F -0.5735 0.8817 -0.1209 0.081 Uiso calc R 1 . .
C C20A -0.0150(13) 0.9857(19) -0.0073(6) 0.084(6) Uani d P 0.50 C 2
H H20D -0.0196 1.0980 -0.0274 0.126 Uiso calc PR 0.50 C 2
H H20E 0.0428 0.9972 0.0293 0.126 Uiso calc PR 0.50 C 2
H H20F -0.1111 0.9486 0.0007 0.126 Uiso calc PR 0.50 C 2

loop_
_atom_site_aniso_label
_atom_site_aniso_U_11
_atom_site_aniso_U_22
_atom_site_aniso_U_33
_atom_site_aniso_U_12
_atom_site_aniso_U_13
_atom_site_aniso_U_23
C1 0.029(3) 0.035(4) 0.042(3) 0.002(3) -0.004(3) 0.001(3)
C2 0.052(4) 0.052(5) 0.043(4) 0.001(3) -0.017(3) 0.001(3)
C3 0.078(4) 0.043(4) 0.031(3) -0.002(4) -0.012(3) -0.006(3)
C4 0.044(3) 0.043(4) 0.040(3) -0.005(3) -0.013(3) -0.010(3)
C5 0.031(3) 0.034(4) 0.036(3) 0.000(3) -0.010(3) -0.004(3)
C6 0.024(3) 0.052(5) 0.023(3) 0.001(3) -0.002(3) -0.003(3)
C7 0.031(3) 0.045(4) 0.039(3) 0.004(3) -0.004(3) -0.006(3)
C8 0.033(3) 0.028(4) 0.032(3) 0.001(3) -0.001(3) 0.002(3)
C9 0.047(3) 0.033(4) 0.028(3) -0.001(3) -0.002(3) -0.009(3)
C10 0.049(3) 0.035(4) 0.031(3) -0.007(3) -0.006(3) -0.010(3)
C11 0.043(3) 0.038(4) 0.040(3) -0.002(3) -0.007(3) 0.002(3)
C12 0.051(4) 0.036(4) 0.037(3) -0.019(3) -0.007(3) 0.003(3)
C13 0.037(3) 0.050(5) 0.034(3) -0.002(3) -0.006(3) -0.003(3)
C14 0.057(4) 0.050(5) 0.031(3) -0.009(4) -0.013(3) 0.002(3)
C15 0.058(4) 0.078(6) 0.048(4) -0.003(4) -0.019(3) -0.014(4)
C16 0.046(3) 0.044(4) 0.054(4) 0.011(3) -0.007(3) 0.003(3)
C17 0.038(3) 0.039(4) 0.057(4) 0.001(3) -0.010(3) 0.017(3)
C18 0.032(3) 0.045(4) 0.037(3) -0.005(3) -0.004(3) -0.005(3)
C19 0.053(4) 0.067(5) 0.045(4) 0.002(4) -0.016(3) -0.026(4)
C20 0.041(7) 0.065(10) 0.044(7) 0.003(7) -0.022(6) -0.004(7)
C1A 0.030(3) 0.040(4) 0.036(3) -0.010(3) -0.004(3) 0.001(3)
C2A 0.030(3) 0.040(4) 0.036(3) -0.005(3) -0.003(3) 0.001(3)
C3A 0.035(3) 0.055(4) 0.039(3) 0.003(3) -0.007(3) -0.013(4)
C4A 0.036(3) 0.044(4) 0.044(4) 0.000(3) -0.010(3) -0.006(3)
C5A 0.031(3) 0.048(5) 0.032(3) 0.000(3) -0.008(3) -0.005(3)
C6A 0.024(3) 0.027(4) 0.042(4) -0.004(3) -0.007(3) -0.008(3)
C7A 0.038(3) 0.031(4) 0.035(3) -0.003(3) 0.001(3) 0.004(3)
C8A 0.035(3) 0.027(4) 0.036(3) 0.000(3) -0.003(3) 0.002(3)
C9A 0.042(3) 0.034(4) 0.027(3) -0.002(3) 0.000(3) -0.002(3)
C10A 0.045(3) 0.035(4) 0.032(3) -0.007(3) -0.006(3) -0.007(3)
C11A 0.052(4) 0.062(5) 0.048(4) -0.006(4) -0.012(3) -0.009(4)
C12A 0.056(4) 0.095(6) 0.061(4) 0.025(5) -0.025(4) -0.033(4)
C13A 0.061(5) 0.101(7) 0.081(5) 0.019(4) -0.020(4) -0.060(5)
C14A 0.052(4) 0.121(7) 0.071(4) 0.027(5) -0.034(4) -0.050(5)
C15A 0.066(5) 0.111(7) 0.077(5) 0.020(5) -0.033(4) -0.051(5)
C16A 0.037(3) 0.044(4) 0.041(3) -0.003(3) -0.006(3) 0.002(3)
C17A 0.037(3) 0.029(4) 0.053(4) -0.003(3) -0.006(3) -0.001(3)
C18A 0.035(3) 0.040(4) 0.045(3) 0.002(3) -0.009(3) 0.003(3)
C19A 0.051(4) 0.062(5) 0.046(4) 0.010(4) -0.020(3) -0.025(3)
C20A 0.047(8) 0.091(13) 0.110(12) 0.008(8) -0.031(8) -0.077(10)

loop_
_atom_type_symbol
_atom_type_description
_atom_type_scat_dispersion_real
_atom_type_scat_dispersion_imag
_atom_type_scat_source
C C 0.0033 0.0016 'International Tables Vol C Tables 4.2.6.8 and 6.1.1.4'
H H 0.0000 0.0000 'International Tables Vol C Tables 4.2.6.8 and 6.1.1.4'

loop_
_geom_angle_atom_site_label_1
_geom_angle_atom_site_label_2
_geom_angle_atom_site_label_3
_geom_angle
C17 C1 C6 110.4(4)
C17 C1 C2 111.3(5)
C6 C1 C2 110.4(4)
C17 C1 C16 108.2(4)
C6 C1 C16 111.1(4)
C2 C1 C16 105.3(4)
C3 C2 C1 112.0(4)
C3 C2 H2A 109.2
C1 C2 H2A 109.2
C3 C2 H2B 109.2
C1 C2 H2B 109.2
H2A C2 H2B 107.9
C2 C3 C4 108.5(5)
C2 C3 H3A 110.0
C4 C3 H3A 110.0
C2 C3 H3B 110.0
C4 C3 H3B 110.0
H3A C3 H3B 108.4
C3 C4 C5 112.7(4)
C3 C4 H4A 109.1
C5 C4 H4A 109.1
C3 C4 H4B 109.1
C5 C4 H4B 109.1
H4A C4 H4B 107.8
C6 C5 C18 126.5(5)
C6 C5 C4 122.8(5)
C18 C5 C4 110.6(5)
C5 C6 C7 122.7(5)
C5 C6 C1 123.5(5)
C7 C6 C1 113.8(5)
C8 C7 C6 124.3(5)
C8 C7 H7 117.9
C6 C7 H7 117.9
C7 C8 C9 127.1(5)
C7 C8 H8 116.4
C9 C8 H8 116.4
C10 C9 C8 117.9(5)
C10 C9 C19 123.4(5)
C8 C9 C19 118.7(4)
C9 C10 C11 130.1(6)
C9 C10 H10 114.9
C11 C10 H10 114.9
C12 C11 C10 122.7(6)
C12 C11 H11 118.6
C10 C11 H11 118.6
C11 C12 C13 127.6(6)
C11 C12 H12 116.2
C13 C12 H12 116.2
C14 C13 C20 122.5(6)
C14 C13 C12 120.8(6)
C20 C13 C12 116.5(6)
C14 C13 H13 119.6
C12 C13 H13 119.6
C13 C14 C15 125.7(6)
C13 C14 H14 117.2
C15 C14 H14 117.2
C15A C15 C14 123.9(6)
C15A C15 H15 118.0
C14 C15 H15 118.0
C1 C16 H16D 109.5
C1 C16 H16E 109.5
H16D C16 H16E 109.5
C1 C16 H16F 109.5
H16D C16 H16F 109.5
H16E C16 H16F 109.5
C1 C17 H17D 109.5
C1 C17 H17E 109.5
H17D C17 H17E 109.5
C1 C17 H17F 109.5
H17D C17 H17F 109.5
H17E C17 H17F 109.5
C5 C18 H18A 109.5
C5 C18 H18B 109.5
H18A C18 H18B 109.5
C5 C18 H18C 109.5
H18A C18 H18C 109.5
H18B C18 H18C 109.5
C9 C19 H19A 109.5
C9 C19 H19B 109.5
H19A C19 H19B 109.5
C9 C19 H19C 109.5
H19A C19 H19C 109.5
H19B C19 H19C 109.5
C13 C20 H20A 109.5
C13 C20 H20B 109.5
C13 C20 H20C 109.5
C2A C1A C6A 111.8(5)
C2A C1A C16A 109.0(4)
C6A C1A C16A 108.1(4)
C2A C1A C17A 108.3(4)
C6A C1A C17A 111.2(4)
C16A C1A C17A 108.4(4)
C3A C2A C1A 113.0(4)
C3A C2A H2C 109.0
C1A C2A H2C 109.0
C3A C2A H2D 109.0
C1A C2A H2D 109.0
H2C C2A H2D 107.8
C2A C3A C4A 108.6(4)
C2A C3A H3C 110.0
C4A C3A H3C 110.0
C2A C3A H3D 110.0
C4A C3A H3D 110.0
H3C C3A H3D 108.3
C5A C4A C3A 112.0(5)
C5A C4A H4C 109.2
C3A C4A H4C 109.2
C5A C4A H4D 109.2
C3A C4A H4D 109.2
H4C C4A H4D 107.9
C6A C5A C18A 125.7(5)
C6A C5A C4A 122.9(5)
C18A C5A C4A 111.4(5)
C5A C6A C7A 123.8(5)
C5A C6A C1A 123.0(5)
C7A C6A C1A 113.2(5)
C8A C7A C6A 126.1(5)
C8A C7A H7A 117.0
C6A C7A H7A 117.0
C7A C8A C9A 125.3(5)
C7A C8A H8A 117.3
C9A C8A H8A 117.3
C10A C9A C8A 119.8(5)
C10A C9A C19A 122.8(5)
C8A C9A C19A 117.3(4)
C9A C10A C11A 127.2(5)
C9A C10A H10A 116.4
C11A C10A H10A 116.4
C12A C11A C10A 124.1(6)
C12A C11A H11A 117.9
C10A C11A H11A 117.9
C11A C12A C13A 126.0(6)
C11A C12A H12A 117.0
C13A C12A H12A 117.0
C14A C13A C12A 123.1(6)
C14A C13A C20A 121.4(7)
C12A C13A C20A 115.5(7)
C14A C13A H13A 118.4
C12A C13A H13A 118.4
C13A C14A C15A 125.8(6)
C13A C14A H14A 117.1
C15A C14A H14A 117.1
C15 C15A C14A 124.6(6)
C15 C15A H15A 117.7
C14A C15A H15A 117.7
C1A C16A H16A 109.5
C1A C16A H16B 109.5
H16A C16A H16B 109.5
C1A C16A H16C 109.5
H16A C16A H16C 109.5
H16B C16A H16C 109.5
C1A C17A H17A 109.5
C1A C17A H17B 109.5
H17A C17A H17B 109.5
C1A C17A H17C 109.5
H17A C17A H17C 109.5
H17B C17A H17C 109.5
C5A C18A H18D 109.5
C5A C18A H18E 109.5
H18D C18A H18E 109.5
C5A C18A H18F 109.5
H18D C18A H18F 109.5
H18E C18A H18F 109.5
C9A C19A H19D 109.5
C9A C19A H19E 109.5
H19D C19A H19E 109.5
C9A C19A H19F 109.5
H19D C19A H19F 109.5
H19E C19A H19F 109.5
C13A C20A H20D 109.5
C13A C20A H20E 109.5
H20D C20A H20E 109.5
C13A C20A H20F 109.5
H20D C20A H20F 109.5
H20E C20A H20F 109.5

loop_
_geom_bond_atom_site_label_1
_geom_bond_atom_site_label_2
_geom_bond_distance
C1 C17 1.515(7)
C1 C6 1.529(7)
C1 C2 1.537(7)
C1 C16 1.547(7)
C2 C3 1.513(7)
C2 H2A 0.9900
C2 H2B 0.9900
C3 C4 1.523(7)
C3 H3A 0.9900
C3 H3B 0.9900
C4 C5 1.529(6)
C4 H4A 0.9900
C4 H4B 0.9900
C5 C6 1.313(6)
C5 C18 1.513(7)
C6 C7 1.499(7)
C7 C8 1.327(6)
C7 H7 0.9500
C8 C9 1.448(6)
C8 H8 0.9500
C9 C10 1.348(6)
C9 C19 1.516(7)
C10 C11 1.432(6)
C10 H10 0.9500
C11 C12 1.347(6)
C11 H11 0.9500
C12 C13 1.444(6)
C12 H12 0.9500
C13 C14 1.331(6)
C13 C20 1.379(13)
C13 H13 0.9500
C14 C15 1.445(6)
C14 H14 0.9500
C15 C15A 1.342(7)
C15 H15 0.9500
C16 H16D 0.9800
C16 H16E 0.9800
C16 H16F 0.9800
C17 H17D 0.9800
C17 H17E 0.9800
C17 H17F 0.9800
C18 H18A 0.9800
C18 H18B 0.9800
C18 H18C 0.9800
C19 H19A 0.9800
C19 H19B 0.9800
C19 H19C 0.9800
C20 H20A 0.9800
C20 H20B 0.9800
C20 H20C 0.9800
C1A C2A 1.527(6)
C1A C6A 1.537(7)
C1A C16A 1.540(7)
C1A C17A 1.543(7)
C2A C3A 1.510(7)
C2A H2C 0.9900
C2A H2D 0.9900
C3A C4A 1.533(7)
C3A H3C 0.9900
C3A H3D 0.9900
C4A C5A 1.515(6)
C4A H4C 0.9900
C4A H4D 0.9900
C5A C6A 1.321(7)
C5A C18A 1.513(7)
C6A C7A 1.493(6)
C7A C8A 1.344(5)
C7A H7A 0.9500
C8A C9A 1.440(6)
C8A H8A 0.9500
C9A C10A 1.349(6)
C9A C19A 1.513(7)
C10A C11A 1.434(6)
C10A H10A 0.9500
C11A C12A 1.346(6)
C11A H11A 0.9500
C12A C13A 1.437(7)
C12A H12A 0.9500
C13A C14A 1.348(7)
C13A C20A 1.460(14)
C13A H13A 0.9500
C14A C15A 1.429(7)
C14A H14A 0.9500
C15A H15A 0.9500
C16A H16A 0.9800
C16A H16B 0.9800
C16A H16C 0.9800
C17A H17A 0.9800
C17A H17B 0.9800
C17A H17C 0.9800
C18A H18D 0.9800
C18A H18E 0.9800
C18A H18F 0.9800
C19A H19D 0.9800
C19A H19E 0.9800
C19A H19F 0.9800
C20A H20D 0.9800
C20A H20E 0.9800
C20A H20F 0.9800

loop_
_geom_torsion_atom_site_label_1
_geom_torsion_atom_site_label_2
_geom_torsion_atom_site_label_3
_geom_torsion_atom_site_label_4
_geom_torsion
C17 C1 C2 C3 -77.1(6)
C6 C1 C2 C3 45.9(6)
C16 C1 C2 C3 165.9(5)
C1 C2 C3 C4 -64.0(6)
C2 C3 C4 C5 46.0(6)
C3 C4 C5 C6 -13.2(8)
C3 C4 C5 C18 166.8(4)
C18 C5 C6 C7 -6.1(9)
C4 C5 C6 C7 173.9(4)
C18 C5 C6 C1 175.0(5)
C4 C5 C6 C1 -5.0(9)
C17 C1 C6 C5 112.3(6)
C2 C1 C6 C5 -11.2(7)
C16 C1 C6 C5 -127.7(6)
C17 C1 C6 C7 -66.7(6)
C2 C1 C6 C7 169.9(4)
C16 C1 C6 C7 53.4(6)
C5 C6 C7 C8 -53.2(8)
C1 C6 C7 C8 125.8(6)
C6 C7 C8 C9 -176.2(5)
C7 C8 C9 C10 174.1(5)
C7 C8 C9 C19 -2.5(8)
C8 C9 C10 C11 -175.7(5)
C19 C9 C10 C11 0.7(9)
C9 C10 C11 C12 175.2(6)
C10 C11 C12 C13 -173.2(5)
C11 C12 C13 C14 172.6(5)
C11 C12 C13 C20 -13.5(10)
C20 C13 C14 C15 9.4(11)
C12 C13 C14 C15 -177.1(6)
C13 C14 C15 C15A 178.9(7)
C6A C1A C2A C3A -40.2(6)
C16A C1A C2A C3A 79.2(6)
C17A C1A C2A C3A -163.0(4)
C1A C2A C3A C4A 61.8(5)
C2A C3A C4A C5A -49.9(6)
C3A C4A C5A C6A 19.5(8)
C3A C4A C5A C18A -160.8(4)
C18A C5A C6A C7A 2.3(9)
C4A C5A C6A C7A -178.1(5)
C18A C5A C6A C1A -177.3(5)
C4A C5A C6A C1A 2.3(9)
C2A C1A C6A C5A 7.7(7)
C16A C1A C6A C5A -112.3(6)
C17A C1A C6A C5A 128.8(6)
C2A C1A C6A C7A -171.9(4)
C16A C1A C6A C7A 68.1(6)
C17A C1A C6A C7A -50.8(6)
C5A C6A C7A C8A 47.3(8)
C1A C6A C7A C8A -133.1(5)
C6A C7A C8A C9A 176.2(5)
C7A C8A C9A C10A -175.1(5)
C7A C8A C9A C19A 1.3(8)
C8A C9A C10A C11A 178.0(5)
C19A C9A C10A C11A 1.8(9)
C9A C10A C11A C12A 179.0(6)
C10A C11A C12A C13A -179.8(6)
C11A C12A C13A C14A 177.5(8)
C11A C12A C13A C20A -0.9(13)
C12A C13A C14A C15A 178.3(8)
C20A C13A C14A C15A -3.4(15)
C14 C15 C15A C14A 177.6(7)
C13A C14A C15A C15 -177.3(8)
